data_4110145
loop_
_publ_author_name
'Julie Milon'
'Marie-Christine Daniel'
'Abdellah Kaiba'
'Philippe Guionneau'
'St\'ephane Brand\`es'
'Jean-Pascal Sutter'

_publ_section_title
;
 Nanoporous Magnets of Chiral and Racemic [{Mn(HL)}2Mn{Mo(CN)7}2] with
 Switchable Ordering Temperatures (TC= 85 K \\leftarrow\\rightarrow 106 K)
 Driven by H2O Sorption (L = N,N-Dimethylalaninol)
;
_journal_name_full 'Journal of the American Chemical Society'
_journal_page_first 13872
_journal_page_last 13878
_journal_paper_doi 10.1021/ja073612t
_journal_volume 129
_journal_year 2007
_chemical_absolute_configuration syn
_chemical_formula_sum 'C24 H36 Mn3 Mo2 N16 O6'
_chemical_formula_weight 1001.34
_chemical_name_systematic
;
 ?
;
_space_group_IT_number 5
_symmetry_cell_setting monoclinic
_symmetry_space_group_name_Hall 'C 2y'
_symmetry_space_group_name_H-M 'C 1 2 1'
_atom_sites_solution_hydrogens geom
_atom_sites_solution_primary direct
_atom_sites_solution_secondary difmap
_audit_creation_method SHELXL-97
_cell_angle_alpha 90.00
_cell_angle_beta 116.32(1)
_cell_angle_gamma 90.00
_cell_formula_units_Z 4
_cell_length_a 26.085(5)
_cell_length_b 13.160(2)
_cell_length_c 12.889(2)
_cell_measurement_temperature 293(2)
_cell_volume 3965.8(12)
_computing_cell_refinement 'DENZO-SMN (Otwinowski & Minor, 1997)'
_computing_data_collection 'KappaCCD Server Software (Nonius, 1997)'
_computing_data_reduction DENZO-SMN
_computing_molecular_graphics 'ORTEP-3 (Farrugia, 1997) and Mercury (CCDC)'
_computing_publication_material 'shelxl-97 (Sheldrick, 1997)'
_computing_structure_refinement 'SHELXL-97 (Sheldrick, 1997)'
_computing_structure_solution 'Shelxs-97 (Sheldrick, 1990)'
_diffrn_ambient_temperature 293(2)
_diffrn_measured_fraction_theta_full 0.990
_diffrn_measured_fraction_theta_max 0.990
_diffrn_measurement_device_type 'Nonius KappaCCD'
_diffrn_measurement_method '\f scans, and \w scans with \k'
_diffrn_radiation_monochromator graphite
_diffrn_radiation_source 'fine-focus sealed tube'
_diffrn_radiation_type MoK\a
_diffrn_radiation_wavelength 0.71069
_diffrn_reflns_av_R_equivalents 0.0254
_diffrn_reflns_av_sigmaI/netI 0.0422
_diffrn_reflns_limit_h_max 28
_diffrn_reflns_limit_h_min -32
_diffrn_reflns_limit_k_max 16
_diffrn_reflns_limit_k_min -16
_diffrn_reflns_limit_l_max 16
_diffrn_reflns_limit_l_min -15
_diffrn_reflns_number 11968
_diffrn_reflns_theta_full 26.37
_diffrn_reflns_theta_max 26.37
_diffrn_reflns_theta_min 3.56
_exptl_absorpt_coefficient_mu 1.600
_exptl_absorpt_correction_type none
_exptl_crystal_colour green
_exptl_crystal_density_diffrn 1.677
_exptl_crystal_description prism
_exptl_crystal_F_000 1996
_exptl_crystal_size_max 0.32
_exptl_crystal_size_mid 0.12
_exptl_crystal_size_min 0.08
_refine_diff_density_max 0.608
_refine_diff_density_min -0.597
_refine_diff_density_rms 0.077
_refine_ls_abs_structure_details 'Flack H D (1983), Acta Cryst. A39, 876-881'
_refine_ls_abs_structure_Flack 0.07(4)
_refine_ls_extinction_method none
_refine_ls_goodness_of_fit_ref 1.032
_refine_ls_hydrogen_treatment mixed
_refine_ls_matrix_type full
_refine_ls_number_parameters 460
_refine_ls_number_reflns 7425
_refine_ls_number_restraints 8
_refine_ls_restrained_S_all 1.032
_refine_ls_R_factor_all 0.0337
_refine_ls_R_factor_gt 0.0289
_refine_ls_shift/su_max 0.010
_refine_ls_shift/su_mean 0.000
_refine_ls_structure_factor_coef Fsqd
_refine_ls_weighting_details 'calc w=1/[\s^2^(Fo^2^)+(0.0179P)^2^+10.3359P] where P=(Fo^2^+2Fc^2^)/3'
_refine_ls_weighting_scheme calc
_refine_ls_wR_factor_gt 0.0688
_refine_ls_wR_factor_ref 0.0716
_reflns_number_gt 6717
_reflns_number_total 7425
_reflns_threshold_expression >2sigma(I)
_cod_data_source_file ja073612tsi20070723_060623.cif
_cod_data_source_block cmpd1S
_cod_original_cell_volume 3966(2)
_cod_database_code 4110145

loop_
_symmetry_equiv_pos_as_xyz
'x, y, z'
'-x, y, -z'
'x+1/2, y+1/2, z'
'-x+1/2, y+1/2, -z'

loop_
_atom_site_label
_atom_site_type_symbol
_atom_site_fract_x
_atom_site_fract_y
_atom_site_fract_z
_atom_site_U_iso_or_equiv
_atom_site_adp_type
_atom_site_occupancy
_atom_site_symmetry_multiplicity
_atom_site_calc_flag
_atom_site_refinement_flags
Mo1 Mo 0.85890(2) 0.15238(3) 0.10188(4) 0.01677(14) Uani 1 1 d .
Mo2 Mo 0.85906(2) -0.24614(3) -0.40005(4) 0.01626(14) Uani 1 1 d .
Mn3 Mn 0.71186(4) -0.05578(9) 0.21791(8) 0.0216(3) Uani 1 1 d .
Mn4 Mn 1.0000 -0.01908(13) 0.5000 0.0192(4) Uani 1 2 d S
Mn5 Mn 1.0000 -0.07118(14) 0.0000 0.0205(4) Uani 1 2 d S
Mn6 Mn 0.71345(5) -0.03837(9) -0.28278(8) 0.0215(3) Uani 1 1 d .
N13 N 0.6753(3) 0.0704(6) 0.2658(5) 0.0378(16) Uani 1 1 d .
O1 O 0.6390(3) -0.1423(5) 0.2618(5) 0.0567(17) Uani 1 1 d D
N17 N 0.7667(3) -0.1318(6) -0.3306(5) 0.0391(17) Uani 1 1 d .
C7 C 0.6847(3) 0.1485(8) -0.4625(6) 0.0286(16) Uani 1 1 d .
C8 C 0.8348(3) 0.2719(7) 0.1866(5) 0.0273(18) Uani 1 1 d .
C12 C 0.9153(3) 0.0654(8) 0.0586(6) 0.0283(18) Uani 1 1 d .
C3 C 0.9163(3) 0.0982(6) 0.2703(6) 0.0282(18) Uani 1 1 d .
C14 C 0.6165(4) -0.2439(10) 0.2265(7) 0.059(2) Uani 1 1 d .
H14A H 0.6220 -0.2646 0.1599 0.071 Uiso 1 1 calc R
H14B H 0.5758 -0.2445 0.2046 0.071 Uiso 1 1 calc R
C19 C 0.6324(6) 0.1617(10) -0.2611(8) 0.091(4) Uani 1 1 d .
H19A H 0.6078 0.1662 -0.3435 0.109 Uiso 1 1 calc R
H19B H 0.6673 0.1983 -0.2456 0.109 Uiso 1 1 calc R
C1 C 0.8060(3) 0.0648(8) -0.0431(7) 0.031(2) Uani 1 1 d .
O2 O 0.6464(3) 0.0574(5) -0.2318(5) 0.0501(15) Uani 1 1 d D
N8 N 0.9617(3) -0.4134(8) -0.3661(7) 0.066(2) Uani 1 1 d .
N2 N 0.9485(3) 0.0696(6) 0.3621(5) 0.0346(16) Uani 1 1 d .
C2 C 0.8009(3) 0.0740(8) 0.1487(6) 0.0312(18) Uani 1 1 d .
C11 C 0.9272(3) -0.3509(8) -0.3785(6) 0.0363(17) Uani 1 1 d .
O6 O 0.6291(4) -0.0038(8) 0.0260(7) 0.136(4) Uani 1 1 d .
N3 N 0.9608(3) 0.3212(8) 0.1515(8) 0.070(2) Uani 1 1 d .
N14 N 0.6367(3) -0.2891(6) 0.4293(6) 0.051(2) Uani 1 1 d .
H14 H 0.6439 -0.2214 0.4418 0.062 Uiso 1 1 calc R
N4 N 0.7997(3) 0.3172(6) -0.1087(6) 0.048(2) Uani 1 1 d .
C4 C 0.9273(3) 0.2635(7) 0.1363(7) 0.0346(17) Uani 1 1 d .
N11 N 0.7739(3) -0.1109(7) 0.3768(6) 0.0415(19) Uani 1 1 d .
N1 N 0.7770(3) 0.0204(7) -0.1226(6) 0.044(2) Uani 1 1 d .
N10 N 0.9469(3) 0.0162(6) 0.0391(5) 0.0384(18) Uani 1 1 d .
N9 N 1.0494(3) -0.1580(6) 0.1448(5) 0.0328(16) Uani 1 1 d .
N5 N 0.9450(3) -0.1058(7) 0.5392(5) 0.047(2) Uani 1 1 d .
N6 N 0.7047(3) 0.0869(6) -0.3935(6) 0.0410(18) Uani 1 1 d .
C16 C 0.6305(4) -0.4258(6) 0.2865(8) 0.084(3) Uani 1 1 d .
H16A H 0.6507 -0.4714 0.3497 0.127 Uiso 1 1 calc R
H16B H 0.6399 -0.4407 0.2241 0.127 Uiso 1 1 calc R
H16C H 0.5901 -0.4340 0.2603 0.127 Uiso 1 1 calc R
N7 N 0.8217(3) 0.3396(6) 0.2262(5) 0.0299(14) Uani 1 1 d .
C15 C 0.6472(3) -0.3178(4) 0.3262(6) 0.0489(14) Uani 1 1 d .
C10 C 1.0814(3) -0.1898(6) 0.2306(5) 0.0234(17) Uani 1 1 d .
C5 C 0.8192(3) 0.2565(9) -0.0379(6) 0.0334(18) Uani 1 1 d .
C20 C 0.6037(3) 0.2132(5) -0.1992(5) 0.0569(16) Uani 1 1 d .
C56 C 0.5914(7) 0.3225(9) -0.2308(8) 0.156(7) Uani 1 1 d .
H56A H 0.5698 0.3502 -0.1936 0.234 Uiso 1 1 calc R
H56B H 0.5697 0.3286 -0.3132 0.234 Uiso 1 1 calc R
H56C H 0.6267 0.3591 -0.2060 0.234 Uiso 1 1 calc R
C6 C 0.9138(3) -0.1551(8) 0.5562(6) 0.0291(19) Uani 1 1 d .
O3 O 0.5469(3) 0.9465(5) 0.6508(6) 0.0689(17) Uani 1 1 d D
O4 O 0.9555(4) 0.4736(8) 0.8400(10) 0.147(5) Uani 1 1 d .
C18 C 0.6759(4) -0.3419(8) 0.5356(7) 0.087(3) Uani 1 1 d .
H18A H 0.7144 -0.3352 0.5452 0.130 Uiso 1 1 calc R
H18B H 0.6659 -0.4125 0.5300 0.130 Uiso 1 1 calc R
H18C H 0.6731 -0.3123 0.6009 0.130 Uiso 1 1 calc R
C17 C 0.5773(3) -0.3058(7) 0.4117(7) 0.073(2) Uani 1 1 d .
H17A H 0.5513 -0.2722 0.3420 0.109 Uiso 1 1 calc R
H17B H 0.5729 -0.2787 0.4763 0.109 Uiso 1 1 calc R
H17C H 0.5693 -0.3773 0.4051 0.109 Uiso 1 1 calc R
C21 C 0.8048(3) -0.1575(8) 0.4571(7) 0.0300(19) Uani 1 1 d .
N20 N 0.7690(3) 0.0319(7) 0.1748(6) 0.047(2) Uani 1 1 d .
C22 C 0.6630(3) 0.1338(6) 0.3110(5) 0.0230(16) Uani 1 1 d .
N18 N 0.6360(3) 0.1989(7) -0.0737(5) 0.052(2) Uani 1 1 d .
H18 H 0.6413 0.1307 -0.0620 0.062 Uiso 1 1 calc R
C24 C 0.6905(4) 0.2432(12) -0.0191(14) 0.203(9) Uani 1 1 d .
H24A H 0.7075 0.2275 0.0620 0.304 Uiso 1 1 calc R
H24B H 0.6871 0.3155 -0.0294 0.304 Uiso 1 1 calc R
H24C H 0.7140 0.2168 -0.0526 0.304 Uiso 1 1 calc R
C23 C 0.6028(6) 0.2321(9) -0.0093(9) 0.133(5) Uani 1 1 d .
H23A H 0.5655 0.2020 -0.0443 0.199 Uiso 1 1 calc R
H23B H 0.5993 0.3048 -0.0125 0.199 Uiso 1 1 calc R
H23C H 0.6226 0.2107 0.0700 0.199 Uiso 1 1 calc R
O5 O 0.6232(2) -0.0837(5) -0.4650(5) 0.0642(15) Uani 1 1 d D
C9 C 0.7984(3) -0.1719(8) -0.3540(6) 0.0270(16) Uiso 1 1 d .
H2O H 0.621(2) 0.027(5) -0.297(4) 0.08(3) Uiso 1 1 d D
H5A H 0.6266 -0.0206 -0.4896 0.049 Uiso 1 1 d .
H5B H 0.5958 -0.1219 -0.5203 0.050 Uiso 1 1 d D
H62 H 0.6382 -0.0234 -0.0299 0.030 Uiso 1 1 d .
H61 H 0.5896 0.0049 -0.0333 0.030 Uiso 1 1 d .
H41 H 0.9826 0.4162 0.8545 0.050 Uiso 1 1 d .
H1O H 0.6386 -0.1495 0.3304 0.050 Uiso 1 1 d D
H42 H 0.9610 0.5176 0.7737 0.050 Uiso 1 1 d .
H31 H 0.5521 0.9074 0.7131 0.050 Uiso 1 1 d D
H32 H 0.5648 1.0001 0.7005 0.050 Uiso 1 1 d D
H20 H 0.5603 0.1811 -0.2341 0.050 Uiso 1 1 d .
H15A H 0.6841 -0.3064 0.3210 0.050 Uiso 1 1 d .

loop_
_atom_site_aniso_label
_atom_site_aniso_U_11
_atom_site_aniso_U_22
_atom_site_aniso_U_33
_atom_site_aniso_U_23
_atom_site_aniso_U_13
_atom_site_aniso_U_12
Mo1 0.0188(3) 0.0170(4) 0.0147(3) 0.0018(3) 0.0076(2) 0.0030(3)
Mo2 0.0184(3) 0.0145(3) 0.0166(3) -0.0019(3) 0.0083(2) -0.0023(2)
Mn3 0.0265(5) 0.0160(6) 0.0234(5) -0.0051(5) 0.0121(4) -0.0001(5)
Mn4 0.0161(7) 0.0238(10) 0.0171(6) 0.000 0.0069(5) 0.000
Mn5 0.0180(7) 0.0267(10) 0.0162(6) 0.000 0.0071(5) 0.000
Mn6 0.0263(5) 0.0193(7) 0.0214(5) 0.0024(5) 0.0129(4) -0.0001(5)
N13 0.046(4) 0.025(4) 0.049(3) -0.003(3) 0.028(3) -0.003(3)
O1 0.071(4) 0.049(4) 0.053(3) -0.007(3) 0.030(3) -0.024(3)
N17 0.053(4) 0.029(4) 0.054(4) 0.003(3) 0.040(3) 0.012(3)
C7 0.032(4) 0.025(4) 0.028(3) 0.002(4) 0.014(3) 0.004(4)
C8 0.026(4) 0.024(5) 0.030(3) 0.006(3) 0.009(3) 0.002(3)
C12 0.028(4) 0.033(5) 0.023(3) -0.002(3) 0.011(3) 0.001(4)
C3 0.028(4) 0.025(4) 0.035(4) 0.003(3) 0.016(3) 0.003(3)
C14 0.074(5) 0.051(5) 0.053(4) -0.001(4) 0.028(3) -0.016(4)
C19 0.180(12) 0.042(6) 0.084(6) 0.015(5) 0.089(7) 0.040(7)
C1 0.027(4) 0.037(6) 0.027(4) 0.001(4) 0.010(3) 0.000(4)
O2 0.058(3) 0.029(3) 0.076(4) -0.007(3) 0.041(3) 0.002(2)
N8 0.045(4) 0.051(5) 0.100(5) -0.010(4) 0.029(4) 0.022(4)
N2 0.043(4) 0.034(4) 0.024(3) 0.009(3) 0.012(3) 0.005(3)
C2 0.041(3) 0.031(3) 0.028(3) -0.0075(19) 0.021(2) -0.005(2)
C11 0.039(4) 0.028(4) 0.043(3) -0.003(3) 0.018(3) -0.008(3)
O6 0.170(8) 0.066(5) 0.093(5) -0.012(4) -0.013(5) -0.006(5)
N3 0.051(4) 0.047(5) 0.112(6) -0.014(4) 0.037(4) -0.015(4)
N14 0.047(4) 0.031(4) 0.078(4) -0.016(4) 0.029(4) -0.010(3)
N4 0.076(5) 0.035(5) 0.030(3) 0.017(3) 0.020(4) 0.016(4)
C4 0.024(3) 0.020(4) 0.058(4) -0.002(3) 0.017(3) -0.003(3)
N11 0.040(4) 0.039(5) 0.035(4) 0.007(3) 0.007(3) 0.008(4)
N1 0.048(4) 0.051(6) 0.024(3) -0.009(4) 0.007(3) -0.011(4)
N10 0.035(4) 0.042(5) 0.041(3) -0.014(3) 0.019(3) 0.008(3)
N9 0.025(3) 0.045(4) 0.023(3) 0.002(3) 0.005(2) 0.006(3)
N5 0.035(4) 0.060(6) 0.047(4) 0.004(4) 0.020(3) -0.010(4)
N6 0.049(4) 0.035(4) 0.036(4) 0.014(3) 0.017(3) 0.012(3)
C16 0.151(9) 0.028(4) 0.106(6) -0.009(4) 0.086(6) 0.001(5)
N7 0.038(3) 0.024(4) 0.032(3) -0.007(3) 0.019(3) 0.005(3)
C15 0.053(4) 0.034(3) 0.078(4) 0.002(3) 0.045(3) -0.007(3)
C10 0.027(4) 0.031(5) 0.015(3) 0.001(3) 0.011(3) 0.004(3)
C5 0.041(4) 0.032(5) 0.026(3) 0.006(4) 0.014(3) 0.002(4)
C20 0.062(4) 0.062(4) 0.041(3) 0.001(3) 0.018(3) 0.031(3)
C56 0.32(2) 0.087(8) 0.071(6) 0.040(5) 0.092(9) 0.122(11)
C6 0.024(4) 0.037(5) 0.025(3) 0.007(3) 0.009(3) -0.005(4)
O3 0.053(3) 0.060(4) 0.091(4) -0.005(3) 0.029(3) 0.017(3)
O4 0.062(5) 0.101(6) 0.238(10) 0.098(7) 0.030(6) 0.022(4)
C18 0.090(7) 0.057(5) 0.066(5) 0.000(4) -0.008(4) 0.001(5)
C17 0.056(4) 0.100(6) 0.082(5) 0.018(5) 0.048(4) 0.006(4)
C21 0.032(4) 0.033(5) 0.026(4) 0.001(4) 0.013(3) -0.001(4)
N20 0.049(4) 0.052(5) 0.047(4) -0.006(4) 0.030(3) -0.015(4)
C22 0.034(4) 0.018(4) 0.027(3) -0.003(3) 0.023(3) 0.001(3)
N18 0.076(5) 0.037(4) 0.032(3) -0.010(3) 0.016(3) 0.016(4)
C24 0.053(6) 0.110(10) 0.30(2) -0.032(14) -0.049(10) 0.001(6)
C23 0.228(14) 0.111(9) 0.111(8) 0.022(7) 0.122(9) 0.068(9)
O5 0.059(3) 0.044(4) 0.078(3) 0.024(3) 0.020(3) 0.001(2)

loop_
_atom_type_symbol
_atom_type_description
_atom_type_scat_dispersion_real
_atom_type_scat_dispersion_imag
_atom_type_scat_source
C C 0.0033 0.0016 'International Tables Vol C Tables 4.2.6.8 and 6.1.1.4'
H H 0.0000 0.0000 'International Tables Vol C Tables 4.2.6.8 and 6.1.1.4'
N N 0.0061 0.0033 'International Tables Vol C Tables 4.2.6.8 and 6.1.1.4'
O O 0.0106 0.0060 'International Tables Vol C Tables 4.2.6.8 and 6.1.1.4'
Mn Mn 0.3368 0.7283 'International Tables Vol C Tables 4.2.6.8 and 6.1.1.4'
Mo Mo -1.6832 0.6857 'International Tables Vol C Tables 4.2.6.8 and 6.1.1.4'

loop_
_geom_angle_atom_site_label_1
_geom_angle_atom_site_label_2
_geom_angle_atom_site_label_3
_geom_angle
_geom_angle_site_symmetry_1
_geom_angle_site_symmetry_3
C1 Mo1 C12 74.3(3) . .
C1 Mo1 C2 73.6(3) . .
C12 Mo1 C2 118.4(4) . .
C1 Mo1 C5 73.7(3) . .
C12 Mo1 C5 104.9(3) . .
C2 Mo1 C5 114.3(3) . .
C1 Mo1 C3 127.3(3) . .
C12 Mo1 C3 80.4(3) . .
C2 Mo1 C3 79.4(3) . .
C5 Mo1 C3 158.6(3) . .
C1 Mo1 C8 128.6(3) . .
C12 Mo1 C8 156.3(3) . .
C2 Mo1 C8 78.9(3) . .
C5 Mo1 C8 79.5(3) . .
C3 Mo1 C8 87.7(3) . .
C1 Mo1 C4 134.3(3) . .
C12 Mo1 C4 79.4(3) . .
C2 Mo1 C4 151.9(3) . .
C5 Mo1 C4 77.8(3) . .
C3 Mo1 C4 82.9(3) . .
C8 Mo1 C4 78.8(3) . .
C21 Mo2 C6 74.1(3) 1_554 1_554
C21 Mo2 C7 74.3(3) 1_554 4_644
C6 Mo2 C7 108.7(3) 1_554 4_644
C21 Mo2 C9 72.5(3) 1_554 .
C6 Mo2 C9 118.7(4) 1_554 .
C7 Mo2 C9 109.5(3) 4_644 .
C21 Mo2 C11 131.2(3) 1_554 .
C6 Mo2 C11 77.5(3) 1_554 .
C7 Mo2 C11 78.5(3) 4_644 .
C9 Mo2 C11 156.0(3) . .
C21 Mo2 C10 126.4(3) 1_554 2_755
C6 Mo2 C10 79.0(3) 1_554 2_755
C7 Mo2 C10 159.2(3) 4_644 2_755
C9 Mo2 C10 81.6(3) . 2_755
C11 Mo2 C10 84.7(3) . 2_755
C21 Mo2 C22 129.1(3) 1_554 4_645
C6 Mo2 C22 156.5(3) 1_554 4_645
C7 Mo2 C22 78.3(3) 4_644 4_645
C9 Mo2 C22 77.6(3) . 4_645
C11 Mo2 C22 82.2(3) . 4_645
C10 Mo2 C22 87.5(3) 2_755 4_645
N11 Mn3 N4 101.3(3) . 4_645
N11 Mn3 N13 103.7(3) . .
N4 Mn3 N13 148.7(3) 4_645 .
N11 Mn3 N20 96.6(3) . .
N4 Mn3 N20 99.4(3) 4_645 .
N13 Mn3 N20 96.1(3) . .
N11 Mn3 O1 87.5(3) . .
N4 Mn3 O1 83.8(3) 4_645 .
N13 Mn3 O1 78.8(3) . .
N20 Mn3 O1 174.2(3) . .
N2 Mn4 N2 110.7(4) 2_756 .
N2 Mn4 N5 111.2(3) 2_756 .
N2 Mn4 N5 105.5(3) . .
N2 Mn4 N5 105.5(3) 2_756 2_756
N2 Mn4 N5 111.2(3) . 2_756
N5 Mn4 N5 112.9(5) . 2_756
N10 Mn5 N10 111.0(5) 2_755 .
N10 Mn5 N9 107.9(3) 2_755 2_755
N10 Mn5 N9 108.4(3) . 2_755
N10 Mn5 N9 108.4(3) 2_755 .
N10 Mn5 N9 107.9(3) . .
N9 Mn5 N9 113.3(4) 2_755 .
N6 Mn6 N7 151.6(3) . 4_645
N6 Mn6 N1 100.0(3) . .
N7 Mn6 N1 102.1(3) 4_645 .
N6 Mn6 N17 98.2(3) . .
N7 Mn6 N17 95.7(3) 4_645 .
N1 Mn6 N17 99.3(3) . .
N6 Mn6 O2 84.6(3) . .
N7 Mn6 O2 80.2(2) 4_645 .
N1 Mn6 O2 84.0(3) . .
N17 Mn6 O2 175.2(3) . .
C22 N13 Mn3 167.6(6) . .
C14 O1 Mn3 126.5(6) . .
C14 O1 H1O 91.7(6) . .
Mn3 O1 H1O 128.3(5) . .
C9 N17 Mn6 172.5(8) . .
N6 C7 Mo2 174.6(9) . 4_654
N7 C8 Mo1 175.7(6) . .
N10 C12 Mo1 177.4(7) . .
N2 C3 Mo1 178.7(7) . .
O1 C14 C15 109.6(6) . .
O1 C14 H14A 109.8 . .
C15 C14 H14A 109.8 . .
O1 C14 H14B 109.8 . .
C15 C14 H14B 109.8 . .
H14A C14 H14B 108.2 . .
O2 C19 C20 115.4(8) . .
O2 C19 H19A 108.4 . .
C20 C19 H19A 108.4 . .
O2 C19 H19B 108.4 . .
C20 C19 H19B 108.4 . .
H19A C19 H19B 107.5 . .
N1 C1 Mo1 178.0(9) . .
C19 O2 Mn6 123.3(6) . .
C19 O2 H2O 101(5) . .
Mn6 O2 H2O 81(5) . .
C3 N2 Mn4 164.0(7) . .
N20 C2 Mo1 179.3(8) . .
N8 C11 Mo2 175.1(9) . .
H62 O6 H61 88.2(7) . .
C18 N14 C17 108.8(7) . .
C18 N14 C15 112.1(7) . .
C17 N14 C15 114.3(6) . .
C18 N14 H14 107.1 . .
C17 N14 H14 107.1 . .
C15 N14 H14 107.1 . .
C5 N4 Mn3 163.5(8) . 4_655
N3 C4 Mo1 178.1(9) . .
C21 N11 Mn3 168.4(8) . .
C1 N1 Mn6 169.5(9) . .
C12 N10 Mn5 178.1(6) . .
C10 N9 Mn5 167.9(7) . .
C6 N5 Mn4 177.1(7) . .
C7 N6 Mn6 161.4(7) . .
C15 C16 H16A 109.5 . .
C15 C16 H16B 109.5 . .
H16A C16 H16B 109.5 . .
C15 C16 H16C 109.5 . .
H16A C16 H16C 109.5 . .
H16B C16 H16C 109.5 . .
C8 N7 Mn6 172.6(6) . 4_655
C16 C15 N14 113.1(6) . .
C16 C15 C14 110.5(7) . .
N14 C15 C14 110.3(6) . .
C16 C15 H15A 105.1(6) . .
N14 C15 H15A 124.8(6) . .
C14 C15 H15A 90.6(5) . .
N9 C10 Mo2 177.1(6) . 2_755
N4 C5 Mo1 175.9(9) . .
N18 C20 C19 110.9(6) . .
N18 C20 C56 112.0(7) . .
C19 C20 C56 113.2(8) . .
N18 C20 H20 112.6(6) . .
C19 C20 H20 106.2(7) . .
C56 C20 H20 101.6(8) . .
C20 C56 H56A 109.5 . .
C20 C56 H56B 109.5 . .
H56A C56 H56B 109.5 . .
C20 C56 H56C 109.5 . .
H56A C56 H56C 109.5 . .
H56B C56 H56C 109.5 . .
N5 C6 Mo2 176.2(6) . 1_556
H31 O3 H32 89.3(5) . .
H41 O4 H42 102.8(10) . .
N14 C18 H18A 109.5 . .
N14 C18 H18B 109.5 . .
H18A C18 H18B 109.5 . .
N14 C18 H18C 109.5 . .
H18A C18 H18C 109.5 . .
H18B C18 H18C 109.5 . .
N14 C17 H17A 109.5 . .
N14 C17 H17B 109.5 . .
H17A C17 H17B 109.5 . .
N14 C17 H17C 109.5 . .
H17A C17 H17C 109.5 . .
H17B C17 H17C 109.5 . .
N11 C21 Mo2 178.1(9) . 1_556
C2 N20 Mn3 175.6(8) . .
N13 C22 Mo2 179.0(7) . 4_655
C24 N18 C20 117.2(10) . .
C24 N18 C23 107.8(10) . .
C20 N18 C23 112.4(7) . .
C24 N18 H18 106.2 . .
C20 N18 H18 106.2 . .
C23 N18 H18 106.2 . .
N18 C24 H24A 109.5 . .
N18 C24 H24B 109.5 . .
H24A C24 H24B 109.5 . .
N18 C24 H24C 109.5 . .
H24A C24 H24C 109.5 . .
H24B C24 H24C 109.5 . .
N18 C23 H23A 109.5 . .
N18 C23 H23B 109.5 . .
H23A C23 H23B 109.5 . .
N18 C23 H23C 109.5 . .
H23A C23 H23C 109.5 . .
H23B C23 H23C 109.5 . .
H5A O5 H5B 113.4(6) . .
N17 C9 Mo2 179.0(8) . .

loop_
_geom_bond_atom_site_label_1
_geom_bond_atom_site_label_2
_geom_bond_distance
_geom_bond_site_symmetry_2
Mo1 C1 2.106(9) .
Mo1 C12 2.124(8) .
Mo1 C2 2.126(8) .
Mo1 C5 2.130(9) .
Mo1 C3 2.140(7) .
Mo1 C8 2.161(8) .
Mo1 C4 2.196(8) .
Mo2 C21 2.108(9) 1_554
Mo2 C6 2.122(8) 1_554
Mo2 C7 2.138(9) 4_644
Mo2 C9 2.156(8) .
Mo2 C11 2.167(9) .
Mo2 C10 2.174(6) 2_755
Mo2 C22 2.175(7) 4_645
Mn3 N11 2.098(7) .
Mn3 N4 2.119(8) 4_645
Mn3 N13 2.139(8) .
Mn3 N20 2.144(7) .
Mn3 O1 2.486(6) .
Mn4 N2 2.051(7) 2_756
Mn4 N2 2.051(7) .
Mn4 N5 2.063(8) .
Mn4 N5 2.063(8) 2_756
Mn5 N10 2.028(7) 2_755
Mn5 N10 2.028(7) .
Mn5 N9 2.078(7) 2_755
Mn5 N9 2.078(7) .
Mn6 N6 2.125(8) .
Mn6 N7 2.133(7) 4_645
Mn6 N1 2.138(7) .
Mn6 N17 2.140(7) .
Mn6 O2 2.470(6) .
N13 C22 1.141(10) .
O1 C14 1.450(14) .
O1 H1O 0.895(6) .
N17 C9 1.128(10) .
C7 N6 1.145(11) .
C7 Mo2 2.138(9) 4_654
C8 N7 1.150(10) .
C12 N10 1.160(10) .
C3 N2 1.170(9) .
C14 C15 1.525(12) .
C14 H14A 0.9700 .
C14 H14B 0.9700 .
C19 O2 1.427(14) .
C19 C20 1.478(11) .
C19 H19A 0.9700 .
C19 H19B 0.9700 .
C1 N1 1.130(11) .
O2 H2O 0.91(2) .
N8 C11 1.178(12) .
C2 N20 1.168(11) .
O6 H62 0.892(10) .
O6 H61 0.979(9) .
N3 C4 1.106(11) .
N14 C18 1.470(10) .
N14 C17 1.478(9) .
N14 C15 1.519(8) .
N14 H14 0.9100 .
N4 C5 1.149(11) .
N4 Mn3 2.119(8) 4_655
N11 C21 1.165(10) .
N9 C10 1.129(8) .
N5 C6 1.137(10) .
C16 C15 1.508(10) .
C16 H16A 0.9600 .
C16 H16B 0.9600 .
C16 H16C 0.9600 .
N7 Mn6 2.133(7) 4_655
C15 H15A 1.004(6) .
C10 Mo2 2.174(6) 2_755
C20 N18 1.467(8) .
C20 C56 1.491(12) .
C20 H20 1.101(7) .
C56 H56A 0.9600 .
C56 H56B 0.9600 .
C56 H56C 0.9600 .
C6 Mo2 2.122(8) 1_556
O3 H31 0.913(7) .
O3 H32 0.927(6) .
O4 H41 0.994(9) .
O4 H42 1.093(10) .
C18 H18A 0.9600 .
C18 H18B 0.9600 .
C18 H18C 0.9600 .
C17 H17A 0.9600 .
C17 H17B 0.9600 .
C17 H17C 0.9600 .
C21 Mo2 2.108(9) 1_556
C22 Mo2 2.175(7) 4_655
N18 C24 1.402(12) .
N18 C23 1.504(11) .
N18 H18 0.9100 .
C24 H24A 0.9600 .
C24 H24B 0.9600 .
C24 H24C 0.9600 .
C23 H23A 0.9600 .
C23 H23B 0.9600 .
C23 H23C 0.9600 .
O5 H5A 0.908(6) .
O5 H5B 0.905(5) .

loop_
_geom_torsion_atom_site_label_1
_geom_torsion_atom_site_label_2
_geom_torsion_atom_site_label_3
_geom_torsion_atom_site_label_4
_geom_torsion
_geom_torsion_site_symmetry_1
_geom_torsion_site_symmetry_4
N11 Mn3 N13 C22 3(3) . .
N4 Mn3 N13 C22 146(3) 4_645 .
N20 Mn3 N13 C22 -95(3) . .
O1 Mn3 N13 C22 88(3) . .
N11 Mn3 O1 C14 -93.0(7) . .
N4 Mn3 O1 C14 8.6(7) 4_645 .
N13 Mn3 O1 C14 162.4(7) . .
N20 Mn3 O1 C14 132(2) . .
N6 Mn6 N17 C9 49(5) . .
N7 Mn6 N17 C9 -155(5) 4_645 .
N1 Mn6 N17 C9 -52(5) . .
O2 Mn6 N17 C9 174(4) . .
C1 Mo1 C8 N7 -80(9) . .
C12 Mo1 C8 N7 83(9) . .
C2 Mo1 C8 N7 -138(9) . .
C5 Mo1 C8 N7 -21(9) . .
C3 Mo1 C8 N7 142(9) . .
C4 Mo1 C8 N7 59(9) . .
C1 Mo1 C12 N10 -118(17) . .
C2 Mo1 C12 N10 -57(17) . .
C5 Mo1 C12 N10 174(17) . .
C3 Mo1 C12 N10 15(17) . .
C8 Mo1 C12 N10 76(17) . .
C4 Mo1 C12 N10 100(17) . .
C1 Mo1 C3 N2 123(34) . .
C12 Mo1 C3 N2 61(34) . .
C2 Mo1 C3 N2 -178(100) . .
C5 Mo1 C3 N2 -45(34) . .
C8 Mo1 C3 N2 -98(34) . .
C4 Mo1 C3 N2 -19(34) . .
Mn3 O1 C14 C15 98.7(7) . .
C12 Mo1 C1 N1 -118(21) . .
C2 Mo1 C1 N1 116(21) . .
C5 Mo1 C1 N1 -7(21) . .
C3 Mo1 C1 N1 178(100) . .
C8 Mo1 C1 N1 55(21) . .
C4 Mo1 C1 N1 -60(21) . .
C20 C19 O2 Mn6 -165.1(6) . .
N6 Mn6 O2 C19 -13.3(8) . .
N7 Mn6 O2 C19 -169.2(8) 4_645 .
N1 Mn6 O2 C19 87.4(8) . .
N17 Mn6 O2 C19 -138(3) . .
Mo1 C3 N2 Mn4 -112(33) . .
N2 Mn4 N2 C3 171(2) 2_756 .
N5 Mn4 N2 C3 -69(2) . .
N5 Mn4 N2 C3 54(2) 2_756 .
C1 Mo1 C2 N20 -134(65) . .
C12 Mo1 C2 N20 165(65) . .
C5 Mo1 C2 N20 -70(65) . .
C3 Mo1 C2 N20 92(65) . .
C8 Mo1 C2 N20 3(65) . .
C4 Mo1 C2 N20 40(65) . .
C21 Mo2 C11 N8 -113(9) 1_554 .
C6 Mo2 C11 N8 -169(9) 1_554 .
C7 Mo2 C11 N8 -56(9) 4_644 .
C9 Mo2 C11 N8 56(9) . .
C10 Mo2 C11 N8 112(9) 2_755 .
C22 Mo2 C11 N8 23(9) 4_645 .
C1 Mo1 C4 N3 63(26) . .
C12 Mo1 C4 N3 119(26) . .
C2 Mo1 C4 N3 -108(26) . .
C5 Mo1 C4 N3 11(26) . .
C3 Mo1 C4 N3 -160(26) . .
C8 Mo1 C4 N3 -71(26) . .
N4 Mn3 N11 C21 -25(3) 4_645 .
N13 Mn3 N11 C21 136(3) . .
N20 Mn3 N11 C21 -126(3) . .
O1 Mn3 N11 C21 59(3) . .
Mo1 C1 N1 Mn6 -21(24) . .
N6 Mn6 N1 C1 42(4) . .
N7 Mn6 N1 C1 -120(4) 4_645 .
N17 Mn6 N1 C1 142(4) . .
O2 Mn6 N1 C1 -42(4) . .
Mo1 C12 N10 Mn5 131(18) . .
N10 Mn5 N10 C12 107(25) 2_755 .
N9 Mn5 N10 C12 -12(25) 2_755 .
N9 Mn5 N10 C12 -135(24) . .
N10 Mn5 N9 C10 43(3) 2_755 .
N10 Mn5 N9 C10 -77(3) . .
N9 Mn5 N9 C10 163(3) 2_755 .
N2 Mn4 N5 C6 178(100) 2_756 .
N2 Mn4 N5 C6 58(16) . .
N5 Mn4 N5 C6 -64(16) 2_756 .
Mo2 C7 N6 Mn6 -32(10) 4_654 .
N7 Mn6 N6 C7 6(3) 4_645 .
N1 Mn6 N6 C7 -134(2) . .
N17 Mn6 N6 C7 125(2) . .
O2 Mn6 N6 C7 -52(2) . .
Mo1 C8 N7 Mn6 78(11) . 4_655
C18 N14 C15 C16 69.4(9) . .
C17 N14 C15 C16 -55.0(9) . .
C18 N14 C15 C14 -166.2(7) . .
C17 N14 C15 C14 69.3(9) . .
O1 C14 C15 C16 -172.1(7) . .
O1 C14 C15 N14 62.0(8) . .
Mn5 N9 C10 Mo2 68(15) . 2_755
Mn3 N4 C5 Mo1 44(12) 4_655 .
C1 Mo1 C5 N4 -180(100) . .
C12 Mo1 C5 N4 -111(10) . .
C2 Mo1 C5 N4 117(10) . .
C3 Mo1 C5 N4 -10(11) . .
C8 Mo1 C5 N4 45(10) . .
C4 Mo1 C5 N4 -36(10) . .
O2 C19 C20 N18 51.7(12) . .
O2 C19 C20 C56 178.6(10) . .
Mn4 N5 C6 Mo2 160(8) . 1_556
Mn3 N11 C21 Mo2 -9(26) . 1_556
Mo1 C2 N20 Mn3 -178(100) . .
N11 Mn3 N20 C2 83(9) . .
N4 Mn3 N20 C2 -20(9) 4_645 .
N13 Mn3 N20 C2 -172(9) . .
O1 Mn3 N20 C2 -142(8) . .
Mn3 N13 C22 Mo2 5(46) . 4_655
C19 C20 N18 C24 65.5(12) . .
C56 C20 N18 C24 -62.0(12) . .
C19 C20 N18 C23 -168.8(10) . .
C56 C20 N18 C23 63.7(12) . .
Mn6 N17 C9 Mo2 -34(44) . .
C21 Mo2 C9 N17 -44(41) 1_554 .
C6 Mo2 C9 N17 16(41) 1_554 .
C7 Mo2 C9 N17 -109(41) 4_644 .
C11 Mo2 C9 N17 145(41) . .
C10 Mo2 C9 N17 89(41) 2_755 .
C22 Mo2 C9 N17 178(100) 4_645 .
